data_7152640
loop_
_publ_author_name
'Ha, Khanh'
'Monbaliu, Jean-Christophe M'
'Williams, Byron C.'
'Pillai, Girinath G.'
'Ocampo, Charles E.'
'Zeller, Matthias'
'Stevens, Christian V.'
'Katritzky, Alan R.'

_publ_section_title
;
 A convenient synthesis of difficult medium-sized cyclic peptides by
 Staudinger mediated ring-closure.
;
_journal_issue 40
_journal_name_full 'Organic &amp; biomolecular chemistry'
_journal_page_first 8055
_journal_page_last 8058
_journal_paper_doi 10.1039/c2ob25996f
_journal_volume 10
_journal_year 2012
_chemical_formula_sum 'C7 H12 N2 O2'
_chemical_formula_weight 156.19
_chemical_name_systematic
;
?
;
_space_group_IT_number 2
_symmetry_cell_setting triclinic
_symmetry_space_group_name_Hall '-P 1'
_symmetry_space_group_name_H-M 'P -1'
_atom_sites_solution_hydrogens geom
_atom_sites_solution_primary direct
_atom_sites_solution_secondary difmap
_audit_creation_method SHELXL-97
_cell_angle_alpha 110.051(3)
_cell_angle_beta 90.330(4)
_cell_angle_gamma 109.728(3)
_cell_formula_units_Z 2
_cell_length_a 5.6500(16)
_cell_length_b 7.884(2)
_cell_length_c 9.777(3)
_cell_measurement_reflns_used 2092
_cell_measurement_temperature 100(2)
_cell_measurement_theta_max 30.80
_cell_measurement_theta_min 2.24
_cell_volume 381.45(19)
_computing_cell_refinement 'Apex2 v2011.2-0'
_computing_data_collection 'Apex2 v2011.2-0 (Bruker, 2011)'
_computing_data_reduction 'Apex2 v2011.2-0'
_computing_molecular_graphics 'SHELXTL 6.14'
_computing_publication_material 'SHELXTL 6.14'
_computing_structure_refinement
;
SHELXTL 6.14, Shelxle (H\"ubschle et al., 2011)
;
_computing_structure_solution 'SHELXTL 6.14 (Bruker, 2003; Sheldrick, 2008)'
_diffrn_ambient_temperature 100(2)
_diffrn_measured_fraction_theta_full 0.981
_diffrn_measured_fraction_theta_max 0.907
_diffrn_measurement_device_type 'Bruker AXS SMART APEX CCD diffractometer'
_diffrn_measurement_method '\w scans'
_diffrn_radiation_monochromator graphite
_diffrn_radiation_source 'fine-focus sealed tube'
_diffrn_radiation_type MoK\a
_diffrn_radiation_wavelength 0.71073
_diffrn_reflns_av_R_equivalents 0.0160
_diffrn_reflns_av_sigmaI/netI 0.0160
_diffrn_reflns_limit_h_max 8
_diffrn_reflns_limit_h_min -8
_diffrn_reflns_limit_k_max 11
_diffrn_reflns_limit_k_min -11
_diffrn_reflns_limit_l_max 13
_diffrn_reflns_limit_l_min -14
_diffrn_reflns_number 7466
_diffrn_reflns_theta_full 28.00
_diffrn_reflns_theta_max 31.47
_diffrn_reflns_theta_min 2.24
_diffrn_standards_number 0
_exptl_absorpt_coefficient_mu 0.101
_exptl_absorpt_correction_T_max 0.7462
_exptl_absorpt_correction_T_min 0.6852
_exptl_absorpt_correction_type multi-scan
_exptl_absorpt_process_details 'Apex2 v2011.2-0 (Bruker, 2011)'
_exptl_crystal_colour colourless
_exptl_crystal_density_diffrn 1.360
_exptl_crystal_density_method 'not measured'
_exptl_crystal_description block
_exptl_crystal_F_000 168
_exptl_crystal_size_max 0.55
_exptl_crystal_size_mid 0.36
_exptl_crystal_size_min 0.32
_refine_diff_density_max 0.440
_refine_diff_density_min -0.207
_refine_diff_density_rms 0.044
_refine_ls_extinction_method none
_refine_ls_goodness_of_fit_ref 1.039
_refine_ls_hydrogen_treatment mixed
_refine_ls_matrix_type full
_refine_ls_number_parameters 108
_refine_ls_number_reflns 2304
_refine_ls_number_restraints 2
_refine_ls_restrained_S_all 1.039
_refine_ls_R_factor_all 0.0367
_refine_ls_R_factor_gt 0.0353
_refine_ls_shift/su_max 0.000
_refine_ls_shift/su_mean 0.000
_refine_ls_structure_factor_coef Fsqd
_refine_ls_weighting_details 'calc w=1/[\s^2^(Fo^2^)+(0.0545P)^2^+0.1036P] where P=(Fo^2^+2Fc^2^)/3'
_refine_ls_weighting_scheme calc
_refine_ls_wR_factor_gt 0.0954
_refine_ls_wR_factor_ref 0.0965
_reflns_number_gt 2184
_reflns_number_total 2304
_reflns_threshold_expression I>2\s(I)
_cod_data_source_file c2ob25996f.txt
_cod_data_source_block 11mz399_0m
_cod_depositor_comments
;
The following automatic conversions were performed:

'_symmetry_cell_setting' value 'Triclinic' changed to 'triclinic'
according to /home/saulius/struct/CIF-dictionaries/cif_core.dic
dictionary named 'cif_core.dic' version 2.4.2 from 2011-04-26.

Automatic conversion script
Id: cif_fix_values 1891 2012-01-12 08:04:46Z andrius 
;
_cod_original_cell_volume 381.49(19)
_cod_original_sg_symbol_H-M P-1
_cod_database_code 7152640

loop_
_symmetry_equiv_pos_as_xyz
'x, y, z'
'-x, -y, -z'

loop_
_atom_site_label
_atom_site_type_symbol
_atom_site_fract_x
_atom_site_fract_y
_atom_site_fract_z
_atom_site_U_iso_or_equiv
_atom_site_adp_type
_atom_site_occupancy
_atom_site_symmetry_multiplicity
_atom_site_calc_flag
_atom_site_refinement_flags
C1 C 0.00741(14) 0.72290(11) 0.89308(8) 0.01316(15) Uani 1 1 d .
C2 C -0.00396(15) 0.51971(11) 0.80982(8) 0.01500(16) Uani 1 1 d .
H2A H -0.0957 0.4725 0.7097 0.018 Uiso 1 1 calc R
H2B H -0.0995 0.4335 0.8602 0.018 Uiso 1 1 calc R
C3 C 0.26142(16) 0.51107(11) 0.79911(9) 0.01600(16) Uani 1 1 d .
H3A H 0.3709 0.5975 0.8938 0.019 Uiso 1 1 calc R
H3B H 0.2510 0.3774 0.7822 0.019 Uiso 1 1 calc R
C4 C 0.35796(13) 0.70209(10) 0.63192(8) 0.01205(15) Uani 1 1 d .
C5 C 0.26631(14) 0.86643(10) 0.71897(8) 0.01155(14) Uani 1 1 d .
C6 C 0.50031(15) 1.05406(11) 0.75810(9) 0.01742(16) Uani 1 1 d .
H6A H 0.5595 1.0697 0.6676 0.026 Uiso 1 1 calc R
H6B H 0.6358 1.0471 0.8166 0.026 Uiso 1 1 calc R
H6C H 0.4547 1.1649 0.8151 0.026 Uiso 1 1 calc R
C7 C 0.05919(16) 0.86890(13) 0.61810(9) 0.01979(17) Uani 1 1 d .
H7A H 0.1246 0.8793 0.5275 0.030 Uiso 1 1 calc R
H7B H 0.0096 0.9801 0.6685 0.030 Uiso 1 1 calc R
H7C H -0.0889 0.7490 0.5939 0.030 Uiso 1 1 calc R
N1 N 0.37813(13) 0.56825(10) 0.68126(7) 0.01449(15) Uani 1 1 d D
H1 H 0.445(2) 0.4926(17) 0.6213(13) 0.017 Uiso 1 1 d D
N2 N 0.17224(13) 0.86774(9) 0.85955(7) 0.01401(14) Uani 1 1 d D
H2 H 0.164(2) 0.9803(16) 0.9110(13) 0.017 Uiso 1 1 d D
O1 O -0.11514(12) 0.75749(9) 0.99748(7) 0.01862(15) Uani 1 1 d .
O2 O 0.42723(11) 0.70533(8) 0.51167(6) 0.01608(14) Uani 1 1 d .

loop_
_atom_site_aniso_label
_atom_site_aniso_U_11
_atom_site_aniso_U_22
_atom_site_aniso_U_33
_atom_site_aniso_U_23
_atom_site_aniso_U_13
_atom_site_aniso_U_12
C1 0.0144(3) 0.0131(3) 0.0123(3) 0.0042(2) 0.0032(2) 0.0058(3)
C2 0.0169(3) 0.0116(3) 0.0148(3) 0.0035(3) 0.0044(3) 0.0047(3)
C3 0.0211(4) 0.0172(3) 0.0151(3) 0.0083(3) 0.0066(3) 0.0109(3)
C4 0.0117(3) 0.0127(3) 0.0109(3) 0.0026(2) 0.0019(2) 0.0051(2)
C5 0.0131(3) 0.0120(3) 0.0104(3) 0.0037(2) 0.0039(2) 0.0061(2)
C6 0.0172(3) 0.0130(3) 0.0186(4) 0.0039(3) 0.0068(3) 0.0031(3)
C7 0.0203(4) 0.0276(4) 0.0164(3) 0.0072(3) 0.0026(3) 0.0155(3)
N1 0.0185(3) 0.0152(3) 0.0132(3) 0.0052(2) 0.0062(2) 0.0102(2)
N2 0.0188(3) 0.0111(3) 0.0117(3) 0.0028(2) 0.0069(2) 0.0062(2)
O1 0.0234(3) 0.0172(3) 0.0180(3) 0.0073(2) 0.0117(2) 0.0097(2)
O2 0.0210(3) 0.0187(3) 0.0119(3) 0.0057(2) 0.0066(2) 0.0112(2)

loop_
_atom_type_symbol
_atom_type_description
_atom_type_scat_dispersion_real
_atom_type_scat_dispersion_imag
_atom_type_scat_source
C C 0.0033 0.0016 'International Tables Vol C Tables 4.2.6.8 and 6.1.1.4'
H H 0.0000 0.0000 'International Tables Vol C Tables 4.2.6.8 and 6.1.1.4'
N N 0.0061 0.0033 'International Tables Vol C Tables 4.2.6.8 and 6.1.1.4'
O O 0.0106 0.0060 'International Tables Vol C Tables 4.2.6.8 and 6.1.1.4'

loop_
_geom_angle_atom_site_label_1
_geom_angle_atom_site_label_2
_geom_angle_atom_site_label_3
_geom_angle
O1 C1 N2 121.00(7)
O1 C1 C2 120.82(7)
N2 C1 C2 117.90(7)
C1 C2 C3 111.37(6)
C1 C2 H2A 109.4
C3 C2 H2A 109.4
C1 C2 H2B 109.4
C3 C2 H2B 109.4
H2A C2 H2B 108.0
N1 C3 C2 112.86(6)
N1 C3 H3A 109.0
C2 C3 H3A 109.0
N1 C3 H3B 109.0
C2 C3 H3B 109.0
H3A C3 H3B 107.8
O2 C4 N1 120.28(7)
O2 C4 C5 115.51(6)
N1 C4 C5 124.11(7)
N2 C5 C7 108.68(6)
N2 C5 C6 105.55(6)
C7 C5 C6 110.10(7)
N2 C5 C4 118.55(6)
C7 C5 C4 108.29(6)
C6 C5 C4 105.44(6)
C5 C6 H6A 109.5
C5 C6 H6B 109.5
H6A C6 H6B 109.5
C5 C6 H6C 109.5
H6A C6 H6C 109.5
H6B C6 H6C 109.5
C5 C7 H7A 109.5
C5 C7 H7B 109.5
H7A C7 H7B 109.5
C5 C7 H7C 109.5
H7A C7 H7C 109.5
H7B C7 H7C 109.5
C4 N1 C3 129.11(7)
C4 N1 H1 111.8(8)
C3 N1 H1 117.7(8)
C1 N2 C5 129.94(6)
C1 N2 H2 112.1(8)
C5 N2 H2 111.2(8)

loop_
_geom_bond_atom_site_label_1
_geom_bond_atom_site_label_2
_geom_bond_distance
C1 O1 1.2412(10)
C1 N2 1.3494(10)
C1 C2 1.5063(11)
C2 C3 1.5263(12)
C2 H2A 0.9900
C2 H2B 0.9900
C3 N1 1.4595(10)
C3 H3A 0.9900
C3 H3B 0.9900
C4 O2 1.2471(9)
C4 N1 1.3375(10)
C4 C5 1.5405(11)
C5 N2 1.4746(10)
C5 C7 1.5355(11)
C5 C6 1.5390(11)
C6 H6A 0.9800
C6 H6B 0.9800
C6 H6C 0.9800
C7 H7A 0.9800
C7 H7B 0.9800
C7 H7C 0.9800
N1 H1 0.871(11)
N2 H2 0.874(11)

loop_
_geom_hbond_atom_site_label_D
_geom_hbond_atom_site_label_H
_geom_hbond_atom_site_label_A
_geom_hbond_distance_DH
_geom_hbond_distance_HA
_geom_hbond_distance_DA
_geom_hbond_angle_DHA
_geom_hbond_site_symmetry_A
N1 H1 O2 0.871(11) 2.006(11) 2.8733(10) 173.7(11) 2_666
N2 H2 O1 0.874(11) 2.067(11) 2.9335(12) 171.0(11) 2_577

loop_
_geom_torsion_atom_site_label_1
_geom_torsion_atom_site_label_2
_geom_torsion_atom_site_label_3
_geom_torsion_atom_site_label_4
_geom_torsion
O1 C1 C2 C3 -128.32(8)
N2 C1 C2 C3 45.68(9)
C1 C2 C3 N1 -81.59(8)
O2 C4 C5 N2 177.69(6)
N1 C4 C5 N2 -5.87(11)
O2 C4 C5 C7 53.36(9)
N1 C4 C5 C7 -130.20(8)
O2 C4 C5 C6 -64.47(8)
N1 C4 C5 C6 111.97(8)
O2 C4 N1 C3 -165.18(8)
C5 C4 N1 C3 18.54(12)
C2 C3 N1 C4 34.81(11)
O1 C1 N2 C5 -155.74(8)
C2 C1 N2 C5 30.26(12)
C7 C5 N2 C1 77.18(10)
C6 C5 N2 C1 -164.74(8)
C4 C5 N2 C1 -46.96(11)
